data_7152597
loop_
_publ_author_name
'Yuan, Weiming'
'Ma, Shengming'

_publ_section_title
;
 CuCl-K(2)CO(3)-catalyzed highly selective borylcupration of internal
 alkynes - ligand effect.
;
_journal_issue 36
_journal_name_full 'Organic &amp; biomolecular chemistry'
_journal_page_first 7266
_journal_page_last 7268
_journal_paper_doi 10.1039/c2ob26147b
_journal_volume 10
_journal_year 2012
_chemical_formula_sum 'C15 H20 B Br O2'
_chemical_formula_weight 323.03
_chemical_name_systematic
;
?
;
_space_group_IT_number 14
_symmetry_cell_setting monoclinic
_symmetry_space_group_name_Hall '-P 2ybc'
_symmetry_space_group_name_H-M 'P 1 21/c 1'
_atom_sites_solution_hydrogens geom
_atom_sites_solution_primary direct
_atom_sites_solution_secondary difmap
_audit_creation_method SHELXL-97
_cell_angle_alpha 90.00
_cell_angle_beta 97.104(2)
_cell_angle_gamma 90.00
_cell_formula_units_Z 4
_cell_length_a 10.0397(8)
_cell_length_b 7.5575(6)
_cell_length_c 20.5113(15)
_cell_measurement_temperature 296(2)
_cell_volume 1544.3(2)
_computing_structure_refinement 'SHELXL-97 (Sheldrick, 2008)'
_computing_structure_solution 'SHELXS-97 (Sheldrick, 2008)'
_diffrn_ambient_temperature 296(2)
_diffrn_measured_fraction_theta_full 0.997
_diffrn_measured_fraction_theta_max 0.997
_diffrn_radiation_monochromator graphite
_diffrn_radiation_source 'fine-focus sealed tube'
_diffrn_radiation_type MoK\a
_diffrn_radiation_wavelength 0.71073
_diffrn_reflns_av_R_equivalents 0.0305
_diffrn_reflns_av_sigmaI/netI 0.0231
_diffrn_reflns_limit_h_max 11
_diffrn_reflns_limit_h_min -11
_diffrn_reflns_limit_k_max 8
_diffrn_reflns_limit_k_min -8
_diffrn_reflns_limit_l_max 24
_diffrn_reflns_limit_l_min -23
_diffrn_reflns_number 14022
_diffrn_reflns_theta_full 25.01
_diffrn_reflns_theta_max 25.01
_diffrn_reflns_theta_min 2.00
_exptl_absorpt_coefficient_mu 2.657
_exptl_absorpt_correction_T_max 0.5681
_exptl_absorpt_correction_T_min 0.4481
_exptl_absorpt_correction_type multi-scan
_exptl_crystal_colour colorless
_exptl_crystal_density_diffrn 1.389
_exptl_crystal_density_method 'not measured'
_exptl_crystal_description block
_exptl_crystal_F_000 664
_exptl_crystal_size_max 0.36
_exptl_crystal_size_mid 0.28
_exptl_crystal_size_min 0.24
_refine_diff_density_max 0.326
_refine_diff_density_min -0.259
_refine_diff_density_rms 0.050
_refine_ls_extinction_method none
_refine_ls_goodness_of_fit_ref 1.036
_refine_ls_hydrogen_treatment constr
_refine_ls_matrix_type full
_refine_ls_number_parameters 172
_refine_ls_number_reflns 2704
_refine_ls_number_restraints 0
_refine_ls_restrained_S_all 1.036
_refine_ls_R_factor_all 0.0563
_refine_ls_R_factor_gt 0.0369
_refine_ls_shift/su_max 0.001
_refine_ls_shift/su_mean 0.000
_refine_ls_structure_factor_coef Fsqd
_refine_ls_weighting_details 'calc w=1/[\s^2^(Fo^2^)+(0.0441P)^2^+0.9561P] where P=(Fo^2^+2Fc^2^)/3'
_refine_ls_weighting_scheme calc
_refine_ls_wR_factor_gt 0.0892
_refine_ls_wR_factor_ref 0.0990
_reflns_number_gt 1988
_reflns_number_total 2704
_reflns_threshold_expression >2sigma(I)
_cod_data_source_file c2ob26147b.txt
_cod_data_source_block z_2j
_cod_depositor_comments
;
The following automatic conversions were performed:

'_symmetry_cell_setting' value 'Monoclinic' changed to 'monoclinic'
according to /home/saulius/struct/CIF-dictionaries/cif_core.dic
dictionary named 'cif_core.dic' version 2.4.1 from 2010-06-29.

Automatic conversion script
Id: cif_fix_values 1891 2012-01-12 08:04:46Z andrius 
;
_cod_original_sg_symbol_H-M P2(1)/c
_cod_database_code 7152597

loop_
_symmetry_equiv_pos_as_xyz
'x, y, z'
'-x, y+1/2, -z+1/2'
'-x, -y, -z'
'x, -y-1/2, z-1/2'

loop_
_atom_site_label
_atom_site_type_symbol
_atom_site_fract_x
_atom_site_fract_y
_atom_site_fract_z
_atom_site_U_iso_or_equiv
_atom_site_adp_type
_atom_site_occupancy
_atom_site_symmetry_multiplicity
_atom_site_calc_flag
_atom_site_refinement_flags
Br1 Br 0.48730(4) 0.78503(6) 0.092434(17) 0.0819(2) Uani 1 1 d .
B1 B 1.1302(3) 0.7308(4) -0.14542(15) 0.0401(7) Uani 1 1 d .
O1 O 1.25911(18) 0.6748(3) -0.14601(9) 0.0506(5) Uani 1 1 d .
O2 O 1.07195(18) 0.7848(3) -0.20580(9) 0.0478(5) Uani 1 1 d .
C1 C 0.6249(3) 0.7776(4) 0.03683(14) 0.0525(7) Uani 1 1 d .
C2 C 0.5928(3) 0.7339(5) -0.02801(15) 0.0642(9) Uani 1 1 d .
H2A H 0.5049 0.7063 -0.0448 0.077 Uiso 1 1 calc R
C3 C 0.6935(3) 0.7321(5) -0.06762(14) 0.0586(9) Uani 1 1 d .
H3A H 0.6718 0.7037 -0.1118 0.070 Uiso 1 1 calc R
C4 C 0.8263(3) 0.7706(4) -0.04469(13) 0.0402(6) Uani 1 1 d .
C5 C 0.8540(3) 0.8160(4) 0.02082(14) 0.0543(8) Uani 1 1 d .
H5A H 0.9414 0.8454 0.0378 0.065 Uiso 1 1 calc R
C6 C 0.7541(3) 0.8185(5) 0.06173(15) 0.0615(9) Uani 1 1 d .
H6A H 0.7747 0.8478 0.1059 0.074 Uiso 1 1 calc R
C7 C 0.9257(3) 0.7651(4) -0.09136(13) 0.0430(7) Uani 1 1 d .
H7A H 0.8908 0.7886 -0.1346 0.052 Uiso 1 1 calc R
C8 C 1.0579(3) 0.7322(3) -0.08271(12) 0.0403(6) Uani 1 1 d .
C9 C 1.1759(3) 0.7895(4) -0.24942(13) 0.0453(7) Uani 1 1 d .
C10 C 1.2833(3) 0.6615(4) -0.21427(13) 0.0456(7) Uani 1 1 d .
C11 C 1.2246(3) 0.9803(4) -0.25077(16) 0.0634(9) Uani 1 1 d .
H11A H 1.1546 1.0531 -0.2728 0.095 Uiso 1 1 calc R
H11B H 1.3021 0.9861 -0.2738 0.095 Uiso 1 1 calc R
H11C H 1.2477 1.0219 -0.2066 0.095 Uiso 1 1 calc R
C12 C 1.1138(3) 0.7310(5) -0.31736(14) 0.0611(9) Uani 1 1 d .
H12A H 1.0490 0.8171 -0.3352 0.092 Uiso 1 1 calc R
H12B H 1.0705 0.6187 -0.3142 0.092 Uiso 1 1 calc R
H12C H 1.1829 0.7203 -0.3456 0.092 Uiso 1 1 calc R
C13 C 1.2576(3) 0.4692(4) -0.23499(16) 0.0639(9) Uani 1 1 d .
H13A H 1.3261 0.3952 -0.2123 0.096 Uiso 1 1 calc R
H13B H 1.2593 0.4586 -0.2815 0.096 Uiso 1 1 calc R
H13C H 1.1714 0.4329 -0.2242 0.096 Uiso 1 1 calc R
C14 C 1.4275(3) 0.7126(5) -0.21827(16) 0.0610(9) Uani 1 1 d .
H14A H 1.4861 0.6262 -0.1955 0.092 Uiso 1 1 calc R
H14B H 1.4451 0.8265 -0.1984 0.092 Uiso 1 1 calc R
H14C H 1.4430 0.7174 -0.2635 0.092 Uiso 1 1 calc R
C15 C 1.1396(3) 0.6896(4) -0.01773(14) 0.0563(8) Uani 1 1 d .
H15A H 1.0830 0.6953 0.0167 0.084 Uiso 1 1 calc R
H15B H 1.2112 0.7737 -0.0091 0.084 Uiso 1 1 calc R
H15C H 1.1764 0.5727 -0.0194 0.084 Uiso 1 1 calc R

loop_
_atom_site_aniso_label
_atom_site_aniso_U_11
_atom_site_aniso_U_22
_atom_site_aniso_U_33
_atom_site_aniso_U_23
_atom_site_aniso_U_13
_atom_site_aniso_U_12
Br1 0.0604(2) 0.1321(4) 0.0587(2) 0.0017(2) 0.02909(17) 0.0080(2)
B1 0.0392(16) 0.0414(18) 0.0400(17) 0.0001(14) 0.0058(13) -0.0014(14)
O1 0.0404(10) 0.0743(15) 0.0373(10) 0.0042(9) 0.0054(8) 0.0090(10)
O2 0.0372(10) 0.0698(13) 0.0377(10) 0.0071(9) 0.0097(8) 0.0069(9)
C1 0.0502(17) 0.066(2) 0.0445(16) 0.0042(14) 0.0189(13) 0.0064(15)
C2 0.0417(16) 0.104(3) 0.0470(18) -0.0009(17) 0.0060(13) 0.0036(16)
C3 0.0451(16) 0.099(3) 0.0311(14) -0.0031(15) 0.0014(12) 0.0062(16)
C4 0.0440(14) 0.0418(16) 0.0354(14) 0.0032(11) 0.0072(11) 0.0055(12)
C5 0.0487(16) 0.071(2) 0.0446(16) -0.0132(15) 0.0112(13) -0.0085(15)
C6 0.0593(19) 0.089(3) 0.0375(16) -0.0149(16) 0.0126(14) -0.0042(17)
C7 0.0504(16) 0.0490(17) 0.0303(13) 0.0028(12) 0.0077(12) 0.0022(13)
C8 0.0447(14) 0.0396(16) 0.0370(14) 0.0027(11) 0.0068(11) -0.0001(12)
C9 0.0395(14) 0.0621(19) 0.0356(14) 0.0000(13) 0.0101(11) -0.0005(13)
C10 0.0387(14) 0.0598(19) 0.0393(15) -0.0046(13) 0.0086(12) 0.0021(13)
C11 0.074(2) 0.055(2) 0.064(2) 0.0078(16) 0.0199(17) -0.0053(17)
C12 0.0539(18) 0.090(3) 0.0392(16) -0.0035(15) 0.0030(14) 0.0049(17)
C13 0.064(2) 0.056(2) 0.071(2) -0.0084(17) 0.0076(17) 0.0090(17)
C14 0.0372(15) 0.092(3) 0.0545(18) -0.0047(17) 0.0103(13) -0.0008(16)
C15 0.0525(17) 0.072(2) 0.0447(16) 0.0116(15) 0.0069(13) 0.0075(16)

loop_
_atom_type_symbol
_atom_type_description
_atom_type_scat_dispersion_real
_atom_type_scat_dispersion_imag
_atom_type_scat_source
C C 0.0033 0.0016 'International Tables Vol C Tables 4.2.6.8 and 6.1.1.4'
H H 0.0000 0.0000 'International Tables Vol C Tables 4.2.6.8 and 6.1.1.4'
B B 0.0013 0.0007 'International Tables Vol C Tables 4.2.6.8 and 6.1.1.4'
O O 0.0106 0.0060 'International Tables Vol C Tables 4.2.6.8 and 6.1.1.4'
Br Br -0.2901 2.4595 'International Tables Vol C Tables 4.2.6.8 and 6.1.1.4'

loop_
_geom_angle_atom_site_label_1
_geom_angle_atom_site_label_2
_geom_angle_atom_site_label_3
_geom_angle
O1 B1 O2 112.7(2)
O1 B1 C8 123.4(2)
O2 B1 C8 123.9(2)
B1 O1 C10 107.6(2)
B1 O2 C9 107.8(2)
C2 C1 C6 121.0(3)
C2 C1 Br1 119.3(2)
C6 C1 Br1 119.7(2)
C1 C2 C3 118.4(3)
C1 C2 H2A 120.8
C3 C2 H2A 120.8
C2 C3 C4 122.9(3)
C2 C3 H3A 118.5
C4 C3 H3A 118.5
C5 C4 C3 116.8(3)
C5 C4 C7 124.8(3)
C3 C4 C7 118.4(2)
C4 C5 C6 121.3(3)
C4 C5 H5A 119.4
C6 C5 H5A 119.4
C1 C6 C5 119.6(3)
C1 C6 H6A 120.2
C5 C6 H6A 120.2
C8 C7 C4 131.4(3)
C8 C7 H7A 114.3
C4 C7 H7A 114.3
C7 C8 C15 125.2(2)
C7 C8 B1 116.6(2)
C15 C8 B1 118.1(2)
O2 C9 C12 108.2(2)
O2 C9 C11 106.8(2)
C12 C9 C11 110.8(3)
O2 C9 C10 102.0(2)
C12 C9 C10 115.2(2)
C11 C9 C10 113.0(2)
O1 C10 C14 108.1(2)
O1 C10 C13 107.0(2)
C14 C10 C13 111.0(3)
O1 C10 C9 102.4(2)
C14 C10 C9 115.4(3)
C13 C10 C9 112.3(2)
C9 C11 H11A 109.5
C9 C11 H11B 109.5
H11A C11 H11B 109.5
C9 C11 H11C 109.5
H11A C11 H11C 109.5
H11B C11 H11C 109.5
C9 C12 H12A 109.5
C9 C12 H12B 109.5
H12A C12 H12B 109.5
C9 C12 H12C 109.5
H12A C12 H12C 109.5
H12B C12 H12C 109.5
C10 C13 H13A 109.5
C10 C13 H13B 109.5
H13A C13 H13B 109.5
C10 C13 H13C 109.5
H13A C13 H13C 109.5
H13B C13 H13C 109.5
C10 C14 H14A 109.5
C10 C14 H14B 109.5
H14A C14 H14B 109.5
C10 C14 H14C 109.5
H14A C14 H14C 109.5
H14B C14 H14C 109.5
C8 C15 H15A 109.5
C8 C15 H15B 109.5
H15A C15 H15B 109.5
C8 C15 H15C 109.5
H15A C15 H15C 109.5
H15B C15 H15C 109.5

loop_
_geom_bond_atom_site_label_1
_geom_bond_atom_site_label_2
_geom_bond_distance
Br1 C1 1.898(3)
B1 O1 1.363(4)
B1 O2 1.365(4)
B1 C8 1.553(4)
O1 C10 1.454(3)
O2 C9 1.457(3)
C1 C2 1.369(4)
C1 C6 1.370(4)
C2 C3 1.373(4)
C2 H2A 0.9300
C3 C4 1.389(4)
C3 H3A 0.9300
C4 C5 1.381(4)
C4 C7 1.466(4)
C5 C6 1.385(4)
C5 H5A 0.9300
C6 H6A 0.9300
C7 C8 1.341(4)
C7 H7A 0.9300
C8 C15 1.510(4)
C9 C12 1.520(4)
C9 C11 1.524(4)
C9 C10 1.558(4)
C10 C14 1.511(4)
C10 C13 1.527(4)
C11 H11A 0.9600
C11 H11B 0.9600
C11 H11C 0.9600
C12 H12A 0.9600
C12 H12B 0.9600
C12 H12C 0.9600
C13 H13A 0.9600
C13 H13B 0.9600
C13 H13C 0.9600
C14 H14A 0.9600
C14 H14B 0.9600
C14 H14C 0.9600
C15 H15A 0.9600
C15 H15B 0.9600
C15 H15C 0.9600

loop_
_geom_torsion_atom_site_label_1
_geom_torsion_atom_site_label_2
_geom_torsion_atom_site_label_3
_geom_torsion_atom_site_label_4
_geom_torsion
O2 B1 O1 C10 -10.3(3)
C8 B1 O1 C10 169.6(3)
O1 B1 O2 C9 -8.5(3)
C8 B1 O2 C9 171.5(3)
C6 C1 C2 C3 0.0(5)
Br1 C1 C2 C3 179.0(3)
C1 C2 C3 C4 0.7(5)
C2 C3 C4 C5 -1.4(5)
C2 C3 C4 C7 -179.9(3)
C3 C4 C5 C6 1.5(5)
C7 C4 C5 C6 179.8(3)
C2 C1 C6 C5 0.1(5)
Br1 C1 C6 C5 -178.9(3)
C4 C5 C6 C1 -0.9(5)
C5 C4 C7 C8 29.2(5)
C3 C4 C7 C8 -152.4(3)
C4 C7 C8 C15 0.3(5)
C4 C7 C8 B1 177.6(3)
O1 B1 C8 C7 -170.3(3)
O2 B1 C8 C7 9.7(4)
O1 B1 C8 C15 7.3(4)
O2 B1 C8 C15 -172.8(3)
B1 O2 C9 C12 143.8(3)
B1 O2 C9 C11 -96.9(3)
B1 O2 C9 C10 22.0(3)
B1 O1 C10 C14 145.3(3)
B1 O1 C10 C13 -95.1(3)
B1 O1 C10 C9 23.1(3)
O2 C9 C10 O1 -26.9(3)
C12 C9 C10 O1 -143.8(2)
C11 C9 C10 O1 87.5(3)
O2 C9 C10 C14 -144.0(2)
C12 C9 C10 C14 99.1(3)
C11 C9 C10 C14 -29.6(3)
O2 C9 C10 C13 87.5(3)
C12 C9 C10 C13 -29.5(3)
C11 C9 C10 C13 -158.2(3)
